data_1541781
loop_
_publ_author_name
'Kravchenko, V.B.'

_publ_section_title
;
 Crystal structure of the monoclinic modification of Sr B2 O4 * 4 H2 O =
 Sr (B (O H)4)2
;
_journal_name_full 'Zhurnal Strukturnoi Khimii (Issue-No. from 1981)'
_journal_page_first 872
_journal_page_last 878
_journal_volume 6
_journal_year 1965
_chemical_formula_sum 'B2 H8 O8 Sr'
_chemical_name_systematic 'Sr (B (O H)4)2'
_space_group_IT_number 14
_symmetry_space_group_name_Hall '-P 2yn'
_symmetry_space_group_name_H-M 'P 1 21/n 1'
_cell_angle_alpha 90
_cell_angle_beta 107.35
_cell_angle_gamma 90
_cell_formula_units_Z 8
_cell_length_a 9.93
_cell_length_b 16.04999
_cell_length_c 8.24
_cell_volume 1253.509
_citation_journal_id_ASTM ZSTKAI
_cod_data_source_file Kravchenko_ZSTKAI_1965_689.cif
_cod_data_source_block H8B2O8Sr1
_cod_original_sg_symbol_Hall '-P 2ybc (x-z,y,z)'
_cod_original_formula_sum 'H8 B2 O8 Sr1'
_cod_database_code 1541781

loop_
_symmetry_equiv_pos_as_xyz
x,y,z
-x+1/2,y+1/2,-z+1/2
-x,-y,-z
x-1/2,-y-1/2,z-1/2

loop_
_atom_site_label
_atom_site_type_symbol
_atom_site_fract_x
_atom_site_fract_y
_atom_site_fract_z
_atom_site_occupancy
_atom_site_U_iso_or_equiv
O4 O-2 0.414 0.034 0.336 1 0.0
O11 O-2 0.917 0.234 0.769 1 0.0
O6 O-2 0.066 0.07 0.371 1 0.0
O10 O-2 0.149 0.186 0.891 1 0.0
O12 O-2 0.596 0.169 0.396 1 0.0
O2 O-2 0.419 0.015 0.768 1 0.0
O5 O-2 0.111 0.005 0.158 1 0.0
Sr1 Sr+2 0.2111 0.1548 0.2254 1 0.0
O7 O-2 0.083 0.033 0.753 1 0.0
O15 O-2 0.404 0.315 0.576 1 0.0
O13 O-2 0.075 0.299 0.248 1 0.0
O8 O-2 0.841 0.075 0.577 1 0.0
B2 B+3 0.944 0.013 0.704 1 0.0
O3 O-2 0.399 0.083 0.058 1 0.0
O1 O-2 0.162 0.44 0.4 1 0.0
B4 B+3 0.425 0.235 0.702 1 0.0
Sr2 Sr+2 0.2828 0.3997 0.7488 1 0.0
O14 O-2 0.332 0.173 0.562 1 0.0
B1 B+3 0.435 0.007 0.174 1 0.0
O9 O-2 0.104 0.271 0.648 1 0.0
O16 O-2 0.889 0.245 0.348 1 0.0
B3 B+3 0.558 0.247 0.285 1 0.0
